data_2204410
loop_
_publ_author_name
'Chun-Hui Mao'
'Qing-Min Wang'
'Run-Qiu Huang'
'Li Chen'
'Jian Shang'
'Hai-Bin Song'

_publ_section_title
;
 2-(3,5-Dimethylphenyl)-5-(4-ethylphenyl)-1,3,4-oxadiazole
;
_journal_issue 10
_journal_name_full 'Acta Crystallographica Section E'
_journal_page_first o1823
_journal_page_last o1825
_journal_paper_doi 10.1107/S1600536804022020
_journal_volume 60
_journal_year 2004
_chemical_formula_moiety 'C18 H18 N2 O'
_chemical_formula_sum 'C18 H18 N2 O'
_chemical_formula_weight 278.34
_chemical_name_systematic
;
2-(3,5-dimethyl)phenyl-5-(4-ethyl)phenyl-1,3,4-oxadiazole
;
_space_group_IT_number 61
_symmetry_cell_setting orthorhombic
_symmetry_space_group_name_Hall '-P 2ac 2ab'
_symmetry_space_group_name_H-M 'P b c a'
_atom_sites_solution_hydrogens geom
_atom_sites_solution_primary direct
_atom_sites_solution_secondary difmap
_cell_angle_alpha 90.00
_cell_angle_beta 90.00
_cell_angle_gamma 90.00
_cell_formula_units_Z 8
_cell_length_a 8.534(4)
_cell_length_b 16.122(6)
_cell_length_c 22.481(9)
_cell_measurement_reflns_used 911
_cell_measurement_temperature 293(2)
_cell_measurement_theta_max 21.82
_cell_measurement_theta_min 2.85
_cell_volume 3093(2)
_computing_cell_refinement 'SAINT (Bruker, 1999)'
_computing_data_collection 'SMART (Bruker, 1998)'
_computing_data_reduction SAINT
_computing_molecular_graphics 'SHELXTL (Bruker, 1999)'
_computing_publication_material SHELXTL
_computing_structure_refinement 'SHELXL97 (Sheldrick, 1997)'
_computing_structure_solution 'SHELXS97 (Sheldrick, 1997)'
_diffrn_ambient_temperature 293(2)
_diffrn_measured_fraction_theta_full 0.987
_diffrn_measured_fraction_theta_max 0.987
_diffrn_measurement_device_type 'Bruker SMART 1000 CCD area detector'
_diffrn_measurement_method '\f and \w scans'
_diffrn_radiation_monochromator graphite
_diffrn_radiation_source 'fine-focus sealed tube'
_diffrn_radiation_type MoK\a
_diffrn_radiation_wavelength 0.71073
_diffrn_reflns_av_R_equivalents 0.0463
_diffrn_reflns_av_sigmaI/netI 0.0515
_diffrn_reflns_limit_h_max 4
_diffrn_reflns_limit_h_min -10
_diffrn_reflns_limit_k_max 16
_diffrn_reflns_limit_k_min -19
_diffrn_reflns_limit_l_max 28
_diffrn_reflns_limit_l_min -25
_diffrn_reflns_number 12360
_diffrn_reflns_theta_full 26.42
_diffrn_reflns_theta_max 26.42
_diffrn_reflns_theta_min 2.53
_diffrn_standards_number 0
_exptl_absorpt_coefficient_mu 0.075
_exptl_absorpt_correction_T_max 0.990
_exptl_absorpt_correction_T_min 0.825
_exptl_absorpt_correction_type multi-scan
_exptl_absorpt_process_details '(SADABS; Sheldrick, 1996)'
_exptl_crystal_colour colorless
_exptl_crystal_density_diffrn 1.195
_exptl_crystal_density_method 'not measured'
_exptl_crystal_description prism
_exptl_crystal_F_000 1184
_exptl_crystal_size_max 0.38
_exptl_crystal_size_mid 0.30
_exptl_crystal_size_min 0.20
_refine_diff_density_max 0.168
_refine_diff_density_min -0.128
_refine_ls_extinction_method none
_refine_ls_goodness_of_fit_ref 1.059
_refine_ls_hydrogen_treatment constr
_refine_ls_matrix_type full
_refine_ls_number_parameters 191
_refine_ls_number_reflns 3142
_refine_ls_number_restraints 0
_refine_ls_restrained_S_all 1.059
_refine_ls_R_factor_all 0.1260
_refine_ls_R_factor_gt 0.0591
_refine_ls_shift/su_max 0.001
_refine_ls_shift/su_mean 0.000
_refine_ls_structure_factor_coef Fsqd
_refine_ls_weighting_details 'calc w = 1/[\s^2^(Fo^2^)+(0.0592P)^2^+0.3169P] where P = (Fo^2^+2Fc^2^)/3'
_refine_ls_weighting_scheme calc
_refine_ls_wR_factor_gt 0.1225
_refine_ls_wR_factor_ref 0.1480
_reflns_number_gt 1715
_reflns_number_total 3142
_reflns_threshold_expression I>2\s(I)
_cod_data_source_file wn6279.cif
_cod_data_source_block 3
_cod_depositor_comments
;
The following automatic conversions were performed:
'_symmetry_cell_setting' value 'Orthorhombic' changed to 'orthorhombic'
according to '/home/saulius/struct/CIF-dictionaries/cif_core.dic'
dictionary named 'cif_core.dic' version 2.4.1 from 2010-06-29.

Automatic conversion script
Id: cif_fix_enum 1527 2010-12-29 10:47:43Z saulius 

The following automatic conversions were performed:

'_symmetry_cell_setting' value 'Orthorhombic' changed to
'orthorhombic' according to
/home/saulius/struct/CIF-dictionaries/cif_core.dic dictionary named
'cif_core.dic' version 2.4.1 from 2010-06-29.

Automatic conversion script
Id: cif_fix_values 1715 2011-07-08 13:25:40Z adriana 
;
_cod_database_code 2204410
_cod_database_fobs_code 2204410

loop_
_symmetry_equiv_pos_as_xyz
'x, y, z'
'-x+1/2, -y, z+1/2'
'-x, y+1/2, -z+1/2'
'x+1/2, -y+1/2, -z'
'-x, -y, -z'
'x-1/2, y, -z-1/2'
'x, -y-1/2, z-1/2'
'-x-1/2, y-1/2, z'

loop_
_atom_site_label
_atom_site_fract_x
_atom_site_fract_y
_atom_site_fract_z
_atom_site_U_iso_or_equiv
_atom_site_adp_type
_atom_site_calc_flag
_atom_site_refinement_flags
_atom_site_occupancy
_atom_site_type_symbol
N1 -0.0271(2) 1.02355(13) 0.35311(9) 0.0676(6) Uani d . 1 N
N2 -0.0136(2) 1.08918(12) 0.39419(10) 0.0664(6) Uani d . 1 N
O1 0.13582(16) 0.98628(9) 0.42425(7) 0.0534(4) Uani d . 1 O
C1 0.0622(3) 0.96476(14) 0.37233(10) 0.0526(6) Uani d . 1 C
C2 0.0959(2) 0.88467(14) 0.34598(10) 0.0525(6) Uani d . 1 C
C3 0.0294(3) 0.86280(16) 0.29216(12) 0.0705(7) Uani d . 1 C
H3 -0.0390 0.8991 0.2732 0.085 Uiso calc R 1 H
C4 0.0640(3) 0.78734(16) 0.26645(12) 0.0737(8) Uani d . 1 C
H4 0.0183 0.7738 0.2302 0.088 Uiso calc R 1 H
C5 0.1644(3) 0.73141(15) 0.29288(12) 0.0640(7) Uani d . 1 C
C6 0.2283(3) 0.75399(15) 0.34678(12) 0.0694(7) Uani d . 1 C
H6 0.2960 0.7174 0.3659 0.083 Uiso calc R 1 H
C7 0.1951(3) 0.82894(15) 0.37322(11) 0.0635(7) Uani d . 1 C
H7 0.2400 0.8421 0.4097 0.076 Uiso calc R 1 H
C8 0.2030(3) 0.64930(16) 0.26453(14) 0.0879(9) Uani d . 1 C
H8A 0.1638 0.6491 0.2240 0.105 Uiso calc R 1 H
H8B 0.3160 0.6432 0.2628 0.105 Uiso calc R 1 H
C9 0.1355(4) 0.57690(16) 0.29707(14) 0.0928(10) Uani d . 1 C
H9A 0.1735 0.5767 0.3373 0.139 Uiso calc R 1 H
H9B 0.1663 0.5265 0.2776 0.139 Uiso calc R 1 H
H9C 0.0233 0.5810 0.2973 0.139 Uiso calc R 1 H
C10 0.0818(3) 1.06458(14) 0.43481(11) 0.0529(6) Uani d . 1 C
C11 0.1393(2) 1.10926(14) 0.48670(10) 0.0520(6) Uani d . 1 C
C12 0.0960(3) 1.19114(14) 0.49561(11) 0.0590(6) Uani d . 1 C
H12 0.0289 1.2168 0.4687 0.071 Uiso calc R 1 H
C13 0.1512(3) 1.23512(15) 0.54399(12) 0.0631(7) Uani d . 1 C
C14 0.2500(3) 1.19510(16) 0.58375(12) 0.0680(7) Uani d . 1 C
H14 0.2876 1.2243 0.6164 0.082 Uiso calc R 1 H
C15 0.2944(3) 1.11310(16) 0.57642(12) 0.0655(7) Uani d . 1 C
C16 0.2383(3) 1.07079(14) 0.52714(11) 0.0589(6) Uani d . 1 C
H16 0.2675 1.0159 0.5211 0.071 Uiso calc R 1 H
C17 0.1054(3) 1.32468(16) 0.55368(15) 0.0940(10) Uani d . 1 C
H17A 0.1892 1.3601 0.5408 0.141 Uiso d R 1 H
H17B 0.0855 1.3339 0.5952 0.141 Uiso d R 1 H
H17C 0.0126 1.3369 0.5312 0.141 Uiso d R 1 H
C18 0.3979(4) 1.06991(18) 0.62110(14) 0.0976(10) Uani d . 1 C
H18A 0.4471 1.1105 0.6462 0.146 Uiso d R 1 H
H18B 0.4769 1.0387 0.6006 0.146 Uiso d R 1 H
H18C 0.3357 1.0331 0.6450 0.146 Uiso d R 1 H

loop_
_atom_site_aniso_label
_atom_site_aniso_U_11
_atom_site_aniso_U_22
_atom_site_aniso_U_33
_atom_site_aniso_U_12
_atom_site_aniso_U_13
_atom_site_aniso_U_23
N1 0.0782(14) 0.0606(13) 0.0640(14) 0.0045(11) -0.0117(11) 0.0022(11)
N2 0.0764(14) 0.0553(13) 0.0676(15) 0.0054(11) -0.0095(11) 0.0020(11)
O1 0.0588(9) 0.0481(10) 0.0534(10) -0.0033(7) -0.0030(7) 0.0030(8)
C1 0.0545(13) 0.0530(15) 0.0504(15) -0.0093(12) -0.0023(11) 0.0082(12)
C2 0.0556(13) 0.0509(14) 0.0509(15) -0.0104(11) 0.0011(11) 0.0036(12)
C3 0.0829(17) 0.0650(17) 0.0636(18) -0.0039(14) -0.0168(14) 0.0042(14)
C4 0.0918(19) 0.0701(18) 0.0591(18) -0.0196(15) -0.0089(15) -0.0074(15)
C5 0.0740(16) 0.0565(16) 0.0617(18) -0.0141(13) 0.0094(13) -0.0039(14)
C6 0.0807(17) 0.0588(16) 0.0688(19) 0.0058(14) -0.0112(14) -0.0050(15)
C7 0.0749(16) 0.0603(16) 0.0553(16) -0.0030(13) -0.0106(13) -0.0030(13)
C8 0.100(2) 0.0741(19) 0.090(2) -0.0155(16) 0.0124(17) -0.0232(17)
C9 0.116(2) 0.0612(18) 0.101(2) 0.0017(16) -0.0303(19) -0.0063(17)
C10 0.0554(13) 0.0436(14) 0.0597(17) -0.0021(11) 0.0042(12) 0.0081(12)
C11 0.0540(12) 0.0492(14) 0.0530(15) -0.0071(11) 0.0049(11) 0.0020(12)
C12 0.0603(14) 0.0553(15) 0.0613(16) -0.0012(11) 0.0050(11) 0.0035(13)
C13 0.0654(15) 0.0577(16) 0.0661(18) -0.0033(12) 0.0109(13) -0.0048(14)
C14 0.0697(16) 0.0698(18) 0.0646(18) -0.0178(14) 0.0033(13) -0.0107(14)
C15 0.0655(15) 0.0655(17) 0.0656(18) -0.0112(13) -0.0065(13) 0.0027(14)
C16 0.0620(14) 0.0505(14) 0.0641(17) -0.0061(11) 0.0016(12) 0.0036(13)
C17 0.107(2) 0.0658(19) 0.109(3) 0.0059(16) 0.0070(18) -0.0224(18)
C18 0.101(2) 0.097(2) 0.094(2) -0.0054(17) -0.0362(18) 0.0051(19)

loop_
_atom_type_symbol
_atom_type_description
_atom_type_scat_dispersion_real
_atom_type_scat_dispersion_imag
_atom_type_scat_source
C C 0.0033 0.0016 'International Tables Vol C Tables 4.2.6.8 and 6.1.1.4'
H H 0.0000 0.0000 'International Tables Vol C Tables 4.2.6.8 and 6.1.1.4'
N N 0.0061 0.0033 'International Tables Vol C Tables 4.2.6.8 and 6.1.1.4'
O O 0.0106 0.0060 'International Tables Vol C Tables 4.2.6.8 and 6.1.1.4'

loop_
_geom_angle_atom_site_label_1
_geom_angle_atom_site_label_2
_geom_angle_atom_site_label_3
_geom_angle
_geom_angle_publ_flag
C1 N1 N2 106.48(19) yes
C10 N2 N1 106.60(19) yes
C10 O1 C1 103.15(18) yes
N1 C1 O1 111.7(2) yes
N1 C1 C2 129.4(2) yes
O1 C1 C2 118.9(2) yes
C7 C2 C3 118.4(2) no
C7 C2 C1 121.4(2) no
C3 C2 C1 120.2(2) no
C4 C3 C2 120.3(2) no
C4 C3 H3 119.9 ?
C2 C3 H3 119.9 ?
C5 C4 C3 122.0(2) no
C5 C4 H4 119.0 ?
C3 C4 H4 119.0 ?
C6 C5 C4 116.9(2) no
C6 C5 C8 121.2(3) no
C4 C5 C8 121.9(3) no
C7 C6 C5 122.0(2) no
C7 C6 H6 119.0 ?
C5 C6 H6 119.0 ?
C6 C7 C2 120.5(2) no
C6 C7 H7 119.8 ?
C2 C7 H7 119.8 ?
C9 C8 C5 113.3(2) no
C9 C8 H8A 108.9 ?
C5 C8 H8A 108.9 ?
C9 C8 H8B 108.9 ?
C5 C8 H8B 108.9 ?
H8A C8 H8B 107.7 ?
C8 C9 H9A 109.5 ?
C8 C9 H9B 109.5 ?
H9A C9 H9B 109.5 ?
C8 C9 H9C 109.5 ?
H9A C9 H9C 109.5 ?
H9B C9 H9C 109.5 ?
N2 C10 O1 112.1(2) yes
N2 C10 C11 129.0(2) yes
O1 C10 C11 118.9(2) yes
C12 C11 C16 119.6(2) no
C12 C11 C10 119.8(2) no
C16 C11 C10 120.6(2) no
C13 C12 C11 120.8(2) no
C13 C12 H12 119.6 ?
C11 C12 H12 119.6 ?
C12 C13 C14 118.4(2) no
C12 C13 C17 121.0(2) no
C14 C13 C17 120.5(3) no
C15 C14 C13 122.2(3) no
C15 C14 H14 118.9 ?
C13 C14 H14 118.9 ?
C14 C15 C16 118.1(2) no
C14 C15 C18 121.4(3) no
C16 C15 C18 120.5(2) no
C15 C16 C11 120.9(2) no
C15 C16 H16 119.5 ?
C11 C16 H16 119.5 ?
C13 C17 H17A 109.5 ?
C13 C17 H17B 109.5 ?
H17A C17 H17B 109.5 ?
C13 C17 H17C 109.5 ?
H17A C17 H17C 109.5 ?
H17B C17 H17C 109.5 ?
C15 C18 H18A 109.5 ?
C15 C18 H18B 109.5 ?
H18A C18 H18B 109.5 ?
C15 C18 H18C 109.5 ?
H18A C18 H18C 109.5 ?
H18B C18 H18C 109.5 ?

loop_
_geom_bond_atom_site_label_1
_geom_bond_atom_site_label_2
_geom_bond_distance
_geom_bond_publ_flag
N1 C1 1.291(3) yes
N1 N2 1.409(3) yes
N2 C10 1.286(3) yes
O1 C10 1.365(3) yes
O1 C1 1.370(3) yes
C1 C2 1.449(3) yes
C2 C7 1.378(3) no
C2 C3 1.382(3) no
C3 C4 1.379(3) no
C3 H3 0.9300 ?
C4 C5 1.378(3) no
C4 H4 0.9300 ?
C5 C6 1.378(3) no
C5 C8 1.506(3) no
C6 C7 1.376(3) no
C6 H6 0.9300 ?
C7 H7 0.9300 ?
C8 C9 1.493(4) no
C8 H8A 0.9700 ?
C8 H8B 0.9700 ?
C9 H9A 0.9600 ?
C9 H9B 0.9600 ?
C9 H9C 0.9600 ?
C10 C11 1.456(3) yes
C11 C12 1.385(3) no
C11 C16 1.387(3) no
C12 C13 1.381(3) no
C12 H12 0.9300 ?
C13 C14 1.388(3) no
C13 C17 1.511(3) no
C14 C15 1.385(3) no
C14 H14 0.9300 ?
C15 C16 1.386(3) no
C15 C18 1.508(4) no
C16 H16 0.9300 ?
C17 H17A 0.9600 ?
C17 H17B 0.9600 ?
C17 H17C 0.9600 ?
C18 H18A 0.9600 ?
C18 H18B 0.9600 ?
C18 H18C 0.9600 ?

loop_
_geom_torsion_atom_site_label_1
_geom_torsion_atom_site_label_2
_geom_torsion_atom_site_label_3
_geom_torsion_atom_site_label_4
_geom_torsion
_geom_torsion_publ_flag
C1 N1 N2 C10 -0.3(3) no
N2 N1 C1 O1 0.1(2) no
N2 N1 C1 C2 -177.6(2) no
C10 O1 C1 N1 0.1(2) no
C10 O1 C1 C2 178.09(18) no
N1 C1 C2 C7 -179.8(2) no
O1 C1 C2 C7 2.6(3) yes
N1 C1 C2 C3 0.7(4) no
O1 C1 C2 C3 -176.8(2) no
C7 C2 C3 C4 -0.8(4) no
C1 C2 C3 C4 178.6(2) no
C2 C3 C4 C5 0.1(4) no
C3 C4 C5 C6 0.5(4) no
C3 C4 C5 C8 -179.5(2) no
C4 C5 C6 C7 -0.4(4) no
C8 C5 C6 C7 179.6(2) no
C5 C6 C7 C2 -0.3(4) no
C3 C2 C7 C6 0.9(3) no
C1 C2 C7 C6 -178.5(2) no
C6 C5 C8 C9 69.4(3) no
C4 C5 C8 C9 -110.6(3) no
N1 N2 C10 O1 0.4(3) no
N1 N2 C10 C11 178.2(2) no
C1 O1 C10 N2 -0.3(2) no
C1 O1 C10 C11 -178.37(18) no
N2 C10 C11 C12 -3.0(4) no
O1 C10 C11 C12 174.73(19) no
N2 C10 C11 C16 177.5(2) no
O1 C10 C11 C16 -4.7(3) yes
C16 C11 C12 C13 0.5(3) no
C10 C11 C12 C13 -178.9(2) no
C11 C12 C13 C14 -0.6(3) no
C11 C12 C13 C17 179.5(2) no
C12 C13 C14 C15 0.0(4) no
C17 C13 C14 C15 179.9(2) no
C13 C14 C15 C16 0.6(4) no
C13 C14 C15 C18 -178.1(3) no
C14 C15 C16 C11 -0.7(3) no
C18 C15 C16 C11 178.1(2) no
C12 C11 C16 C15 0.1(3) no
C10 C11 C16 C15 179.6(2) no

loop_
_cod_related_entry_id
_cod_related_entry_database
_cod_related_entry_code
1 ChemSpider 21130380
